data_7041223
loop_
_publ_author_name
'Khalil, Georges'
'Orvain, Christophe'
'Fang, Lu'
'Barloy, Laurent'
'Chaumont, Alain'
'Gaiddon, Christian'
'Henry, Marc'
'Kyritsakas, Nathalie'
'Mobian, Pierre'

_publ_section_title
;
 Monomeric Ti(iv)-based complexes incorporating luminescent nitrogen
 ligands: synthesis, structural characterization, emission spectroscopy
 and cytotoxic activities.
;
_journal_issue 47
_journal_name_full 'Dalton transactions (Cambridge, England : 2003)'
_journal_page_first 19072
_journal_page_last 19085
_journal_paper_doi 10.1039/c6dt03477b
_journal_volume 45
_journal_year 2016
_chemical_formula_moiety '4(C88 H58 N4 O4 Ti), C H Cl3, 4(H2 O)'
_chemical_formula_sum 'C353 H241 Cl3 N16 O20 Ti4'
_chemical_formula_weight 5360.00
_space_group_crystal_system monoclinic
_space_group_IT_number 13
_space_group_name_Hall '-P 2yc'
_space_group_name_H-M_alt 'P 1 2/c 1'
_symmetry_space_group_name_Hall '-P 2yc'
_symmetry_space_group_name_H-M 'P 1 2/c 1'
_atom_sites_solution_hydrogens geom
_audit_block_doi 10.5517/ccdc.csd.cc1l8r9x
_audit_creation_method SHELXL-2014/6
_audit_update_record
;
2016-06-28 deposited with the CCDC.
2016-10-31 downloaded from the CCDC.
;
_cell_angle_alpha 90
_cell_angle_beta 112.479(2)
_cell_angle_gamma 90
_cell_formula_units_Z 1
_cell_length_a 21.6458(9)
_cell_length_b 18.2186(10)
_cell_length_c 19.9733(11)
_cell_measurement_reflns_used 19000
_cell_measurement_temperature 173(2)
_cell_measurement_theta_max 25.50
_cell_measurement_theta_min 2.54
_cell_volume 7278.1(7)
_computing_cell_refinement 'Bruker SAINT'
_computing_data_collection 'Bruker APEX2'
_computing_data_reduction 'Bruker SAINT'
_computing_molecular_graphics 'Bruker SHELXTL'
_computing_publication_material 'Bruker SHELXTL'
_computing_structure_refinement 'SHELXL-2014/6 (Sheldrick, 2014)'
_computing_structure_solution 'SHELXS-97 (Sheldrick, 2008)'
_diffrn_ambient_temperature 173(2)
_diffrn_measured_fraction_theta_full 0.964
_diffrn_measured_fraction_theta_max 0.915
_diffrn_measurement_device_type 'Bruker APEX-II CCD'
_diffrn_measurement_method '\f and \w scans'
_diffrn_radiation_monochromator graphite
_diffrn_radiation_source 'fine-focus sealed tube'
_diffrn_radiation_type MoK\a
_diffrn_radiation_wavelength 0.71073
_diffrn_reflns_av_R_equivalents 0.0869
_diffrn_reflns_av_unetI/netI 0.0636
_diffrn_reflns_Laue_measured_fraction_full 0.964
_diffrn_reflns_Laue_measured_fraction_max 0.915
_diffrn_reflns_limit_h_max 17
_diffrn_reflns_limit_h_min -26
_diffrn_reflns_limit_k_max 25
_diffrn_reflns_limit_k_min -25
_diffrn_reflns_limit_l_max 28
_diffrn_reflns_limit_l_min -28
_diffrn_reflns_number 19714
_diffrn_reflns_point_group_measured_fraction_full 0.964
_diffrn_reflns_point_group_measured_fraction_max 0.915
_diffrn_reflns_theta_full 25.242
_diffrn_reflns_theta_max 30.155
_diffrn_reflns_theta_min 1.512
_exptl_absorpt_coefficient_mu 0.211
_exptl_absorpt_correction_T_max 0.991
_exptl_absorpt_correction_T_min 0.986
_exptl_absorpt_correction_type multi-scan
_exptl_absorpt_process_details sadabs
_exptl_crystal_colour red
_exptl_crystal_density_diffrn 1.223
_exptl_crystal_density_meas ?
_exptl_crystal_description prism
_exptl_crystal_F_000 2787
_exptl_crystal_size_max 0.060
_exptl_crystal_size_mid 0.050
_exptl_crystal_size_min 0.050
_platon_squeeze_details
;
;
_refine_diff_density_max 2.194
_refine_diff_density_min -0.571
_refine_diff_density_rms 0.112
_refine_ls_extinction_method none
_refine_ls_goodness_of_fit_ref 1.051
_refine_ls_hydrogen_treatment constr
_refine_ls_matrix_type full
_refine_ls_number_parameters 915
_refine_ls_number_reflns 19714
_refine_ls_number_restraints 6
_refine_ls_restrained_S_all 1.078
_refine_ls_R_factor_all 0.1491
_refine_ls_R_factor_gt 0.0912
_refine_ls_shift/su_max 0.000
_refine_ls_shift/su_mean 0.000
_refine_ls_structure_factor_coef Fsqd
_refine_ls_weighting_details 'w=1/[\s^2^(Fo^2^)+(0.1988P)^2^+0.0062P] where P=(Fo^2^+2Fc^2^)/3'
_refine_ls_weighting_scheme calc
_refine_ls_wR_factor_gt 0.2751
_refine_ls_wR_factor_ref 0.3117
_reflns_Friedel_coverage 0.000
_reflns_number_gt 11199
_reflns_number_total 19714
_reflns_threshold_expression 'I > 2\s(I)'
_cod_data_source_file c6dt03477b2.cif
_cod_data_source_block e3348a_a
_cod_depositor_comments
;
The following automatic conversions were performed:

'_exptl_crystal_density_meas' value 'none' was changed to '?' - the
value is perceived as not measured.

Automatic conversion script
Id: cif_fix_values 4268 2015-11-12 08:31:59Z antanas 

 Adding full bibliography for 7041221--7041224.cif.
;
_cod_original_cell_volume 7278.1(6)
_cod_database_code 7041223
_shelx_space_group_comment
;
The symmetry employed for this shelxl refinement is uniquely defined
by the following loop, which should always be used as a source of
symmetry information in preference to the above space-group names.
They are only intended as comments.
;
_shelx_estimated_absorpt_t_min 0.987
_shelx_estimated_absorpt_t_max 0.990
_shelxl_version_number 2014/6

loop_
_space_group_symop_operation_xyz
'x, y, z'
'-x, y, -z+1/2'
'-x, -y, -z'
'x, -y, z-1/2'

loop_
_atom_site_label
_atom_site_type_symbol
_atom_site_fract_x
_atom_site_fract_y
_atom_site_fract_z
_atom_site_U_iso_or_equiv
_atom_site_adp_type
_atom_site_occupancy
_atom_site_site_symmetry_order
_atom_site_calc_flag
_atom_site_refinement_flags_posn
_atom_site_refinement_flags_adp
_atom_site_refinement_flags_occupancy
Ti1 Ti 0.0000 0.76807(4) 0.2500 0.02736(19) Uani 1 2 d S T P
N1 N 0.00802(12) 0.66907(12) 0.31916(13) 0.0271(5) Uani 1 1 d . . .
C1 C 0.00610(14) 0.60254(14) 0.28924(15) 0.0262(6) Uani 1 1 d . . .
N2 N 0.01435(13) 0.53922(12) 0.32281(13) 0.0293(5) Uani 1 1 d . . .
C2 C 0.02811(16) 0.54085(15) 0.39408(17) 0.0325(6) Uani 1 1 d . . .
C3 C 0.03342(16) 0.60683(16) 0.43043(17) 0.0348(7) Uani 1 1 d . . .
H3 H 0.0446 0.6082 0.4813 0.042 Uiso 1 1 calc R U .
C4 C 0.02184(16) 0.67061(16) 0.38997(17) 0.0324(6) Uani 1 1 d . . .
H4 H 0.0238 0.7165 0.4133 0.039 Uiso 1 1 calc R U .
C5 C 0.03595(18) 0.46987(17) 0.43109(18) 0.0392(7) Uani 1 1 d . . .
H5 H 0.0550 0.4686 0.4825 0.047 Uiso 1 1 calc R U .
C6 C 0.01719(19) 0.40741(17) 0.39485(18) 0.0424(8) Uani 1 1 d . . .
H6 H -0.0002 0.4101 0.3435 0.051 Uiso 1 1 calc R U .
C7 C 0.0210(2) 0.33388(18) 0.42755(19) 0.0459(8) Uani 1 1 d . . .
C8 C -0.0364(2) 0.29138(19) 0.4082(2) 0.0511(9) Uani 1 1 d . . .
C9 C -0.0982(3) 0.3129(3) 0.3546(3) 0.0705(13) Uani 1 1 d . . .
H9 H -0.1017 0.3594 0.3320 0.085 Uiso 1 1 calc R U .
C10 C -0.1533(3) 0.2681(3) 0.3342(4) 0.0949(18) Uani 1 1 d . . .
H10 H -0.1938 0.2827 0.2964 0.114 Uiso 1 1 calc R U .
C11 C -0.1494(3) 0.2003(3) 0.3695(4) 0.096(2) Uani 1 1 d . . .
H11 H -0.1876 0.1694 0.3556 0.115 Uiso 1 1 calc R U .
C12 C -0.0932(3) 0.1793(3) 0.4219(3) 0.0772(15) Uani 1 1 d . . .
H12 H -0.0921 0.1340 0.4457 0.093 Uiso 1 1 calc R U .
C13 C -0.0358(2) 0.2221(2) 0.4428(2) 0.0575(11) Uani 1 1 d . . .
C14 C 0.0233(3) 0.2004(2) 0.4974(3) 0.0665(13) Uani 1 1 d . . .
H14 H 0.0237 0.1565 0.5232 0.080 Uiso 1 1 calc R U .
C15 C 0.0818(3) 0.2404(2) 0.5157(2) 0.0610(12) Uani 1 1 d . . .
C16 C 0.1430(3) 0.2163(3) 0.5706(3) 0.0833(16) Uani 1 1 d . . .
H16 H 0.1432 0.1734 0.5976 0.100 Uiso 1 1 calc R U .
C17 C 0.2002(4) 0.2534(4) 0.5846(4) 0.102(2) Uani 1 1 d . . .
H17 H 0.2400 0.2370 0.6223 0.122 Uiso 1 1 calc R U .
C18 C 0.2022(3) 0.3171(3) 0.5439(3) 0.0791(15) Uani 1 1 d . . .
H18 H 0.2435 0.3407 0.5517 0.095 Uiso 1 1 calc R U .
C19 C 0.1442(2) 0.3437(2) 0.4938(2) 0.0591(10) Uani 1 1 d . . .
H19 H 0.1453 0.3872 0.4681 0.071 Uiso 1 1 calc R U .
C20 C 0.0823(2) 0.30807(19) 0.4793(2) 0.0490(9) Uani 1 1 d . . .
C21 C -0.04526(18) 0.96269(17) 0.3472(2) 0.0419(8) Uani 1 1 d . . .
C22 C -0.0821(2) 0.9592(3) 0.2731(2) 0.0655(12) Uani 1 1 d . . .
H22 H -0.0616 0.9404 0.2422 0.079 Uiso 1 1 calc R U .
C23 C -0.1481(2) 0.9826(3) 0.2431(3) 0.0761(14) Uani 1 1 d . . .
H23 H -0.1718 0.9814 0.1921 0.091 Uiso 1 1 calc R U .
C24 C -0.1790(2) 1.0071(2) 0.2865(3) 0.0589(11) Uani 1 1 d . . .
H24 H -0.2235 1.0250 0.2660 0.071 Uiso 1 1 calc R U .
C25 C -0.1455(2) 1.0058(2) 0.3600(3) 0.0589(11) Uani 1 1 d . . .
H25 H -0.1679 1.0200 0.3906 0.071 Uiso 1 1 calc R U .
C26 C -0.0794(2) 0.98419(19) 0.3902(2) 0.0504(9) Uani 1 1 d . . .
H26 H -0.0569 0.9840 0.4414 0.060 Uiso 1 1 calc R U .
C27 C 0.02694(18) 0.94468(17) 0.37986(18) 0.0393(7) Uani 1 1 d . . .
O1 O 0.00677(11) 0.82626(11) 0.32813(12) 0.0334(5) Uani 1 1 d . . .
C28 C 0.05160(16) 0.87583(16) 0.37041(17) 0.0342(7) Uani 1 1 d . . .
C29 C 0.12017(17) 0.85885(18) 0.40581(18) 0.0390(7) Uani 1 1 d . . .
C30 C 0.16268(19) 0.9140(2) 0.4448(2) 0.0509(9) Uani 1 1 d . . .
H30 H 0.2092 0.9041 0.4673 0.061 Uiso 1 1 calc R U .
C31 C 0.1394(2) 0.9835(2) 0.4522(2) 0.0574(10) Uani 1 1 d . . .
H31 H 0.1696 1.0209 0.4781 0.069 Uiso 1 1 calc R U .
C32 C 0.0720(2) 0.99703(19) 0.4214(2) 0.0518(10) Uani 1 1 d . . .
H32 H 0.0556 1.0435 0.4286 0.062 Uiso 1 1 calc R U .
C33 C 0.14927(16) 0.78338(19) 0.40987(19) 0.0404(7) Uani 1 1 d . . .
C34 C 0.13729(15) 0.73735(17) 0.34949(17) 0.0337(6) Uani 1 1 d . . .
O2 O 0.09426(11) 0.75821(11) 0.28394(11) 0.0317(5) Uani 1 1 d . . .
C35 C 0.16984(16) 0.66873(18) 0.35880(19) 0.0388(7) Uani 1 1 d . . .
C36 C 0.21218(18) 0.6476(2) 0.4288(2) 0.0506(9) Uani 1 1 d . . .
H36 H 0.2346 0.6017 0.4355 0.061 Uiso 1 1 calc R U .
C37 C 0.2222(2) 0.6916(2) 0.4881(2) 0.0577(11) Uani 1 1 d . . .
H37 H 0.2501 0.6757 0.5353 0.069 Uiso 1 1 calc R U .
C38 C 0.19149(19) 0.7583(2) 0.4781(2) 0.0518(9) Uani 1 1 d . . .
H38 H 0.1991 0.7889 0.5190 0.062 Uiso 1 1 calc R U .
C39 C 0.16186(15) 0.61782(18) 0.2978(2) 0.0384(7) Uani 1 1 d . . .
C40 C 0.16409(17) 0.54179(19) 0.3095(2) 0.0484(9) Uani 1 1 d . . .
H40 H 0.1673 0.5235 0.3553 0.058 Uiso 1 1 calc R U .
C41 C 0.1616(2) 0.4930(2) 0.2554(3) 0.0624(12) Uani 1 1 d . . .
H41 H 0.1647 0.4417 0.2648 0.075 Uiso 1 1 calc R U .
C42 C 0.1549(2) 0.5178(2) 0.1894(3) 0.0636(12) Uani 1 1 d . . .
H42 H 0.1522 0.4841 0.1521 0.076 Uiso 1 1 calc R U .
C43 C 0.15183(19) 0.5931(2) 0.1758(2) 0.0544(10) Uani 1 1 d . . .
H43 H 0.1475 0.6108 0.1295 0.065 Uiso 1 1 calc R U .
C44 C 0.15513(17) 0.64186(19) 0.2300(2) 0.0421(8) Uani 1 1 d . . .
H44 H 0.1527 0.6931 0.2203 0.051 Uiso 1 1 calc R U .
Ti2 Ti 0.5000 0.26360(3) 0.7500 0.02541(18) Uani 1 2 d S T P
N3 N 0.50741(12) 0.16453(12) 0.68796(13) 0.0275(5) Uani 1 1 d . . .
C45 C 0.50705(14) 0.09760(14) 0.71630(15) 0.0257(6) Uani 1 1 d . . .
N4 N 0.51979(13) 0.03488(12) 0.69115(13) 0.0311(5) Uani 1 1 d . . .
C46 C 0.53525(17) 0.03871(16) 0.63206(17) 0.0353(7) Uani 1 1 d . . .
C47 C 0.53543(19) 0.10468(17) 0.59875(18) 0.0402(8) Uani 1 1 d . . .
H47 H 0.5453 0.1068 0.5563 0.048 Uiso 1 1 calc R U .
C48 C 0.52103(17) 0.16765(16) 0.62821(17) 0.0350(7) Uani 1 1 d . . .
H48 H 0.5208 0.2137 0.6058 0.042 Uiso 1 1 calc R U .
C49 C 0.55225(19) -0.02988(17) 0.60533(18) 0.0415(8) Uani 1 1 d . . .
H49 H 0.5664 -0.0272 0.5659 0.050 Uiso 1 1 calc R U .
C50 C 0.54928(19) -0.09525(17) 0.63221(19) 0.0443(8) Uani 1 1 d . . .
H50 H 0.5378 -0.0976 0.6735 0.053 Uiso 1 1 calc R U .
C51 C 0.5626(2) -0.16527(17) 0.60261(19) 0.0453(8) Uani 1 1 d . . .
C52 C 0.5073(2) -0.21181(17) 0.56889(18) 0.0448(8) Uani 1 1 d . . .
C53 C 0.4419(2) -0.1937(2) 0.5615(2) 0.0580(11) Uani 1 1 d . . .
H53 H 0.4343 -0.1485 0.5808 0.070 Uiso 1 1 calc R U .
C54 C 0.3885(3) -0.2396(3) 0.5269(3) 0.0723(13) Uani 1 1 d . . .
H54 H 0.3447 -0.2254 0.5218 0.087 Uiso 1 1 calc R U .
C55 C 0.3992(3) -0.3081(3) 0.4991(3) 0.0802(16) Uani 1 1 d . . .
H55 H 0.3628 -0.3407 0.4770 0.096 Uiso 1 1 calc R U .
C56 C 0.4618(3) -0.3268(2) 0.5041(2) 0.0701(14) Uani 1 1 d . . .
H56 H 0.4682 -0.3722 0.4844 0.084 Uiso 1 1 calc R U .
C57 C 0.5180(2) -0.27997(19) 0.5382(2) 0.0548(10) Uani 1 1 d . . .
C58 C 0.5807(3) -0.2973(2) 0.5408(3) 0.0703(13) Uani 1 1 d . . .
H58 H 0.5866 -0.3413 0.5184 0.084 Uiso 1 1 calc R U .
C59 C 0.6351(3) -0.2530(3) 0.5747(3) 0.0712(14) Uani 1 1 d . . .
C60 C 0.6980(4) -0.2714(3) 0.5771(4) 0.111(2) Uani 1 1 d . . .
H60 H 0.7029 -0.3145 0.5528 0.133 Uiso 1 1 calc R U .
C61 C 0.7545(4) -0.2289(4) 0.6139(5) 0.130(3) Uani 1 1 d . . .
H61 H 0.7971 -0.2429 0.6149 0.156 Uiso 1 1 calc R U .
C62 C 0.7468(3) -0.1629(3) 0.6505(4) 0.0924(18) Uani 1 1 d . . .
H62 H 0.7849 -0.1344 0.6779 0.111 Uiso 1 1 calc R U .
C63 C 0.6858(2) -0.1423(3) 0.6455(3) 0.0712(13) Uani 1 1 d . . .
H63 H 0.6816 -0.0978 0.6682 0.085 Uiso 1 1 calc R U .
C64 C 0.6254(2) -0.1849(2) 0.6069(2) 0.0609(11) Uani 1 1 d . . .
C65 C 0.55177(16) 0.45551(15) 0.88790(17) 0.0320(6) Uani 1 1 d . . .
C66 C 0.59178(19) 0.4433(2) 0.8482(2) 0.0472(9) Uani 1 1 d . . .
H66 H 0.5719 0.4251 0.8000 0.057 Uiso 1 1 calc R U .
C67 C 0.6592(2) 0.4572(2) 0.8775(2) 0.0608(11) Uani 1 1 d . . .
H67 H 0.6858 0.4479 0.8499 0.073 Uiso 1 1 calc R U .
C68 C 0.6889(2) 0.4848(2) 0.9478(2) 0.0578(11) Uani 1 1 d . . .
H68 H 0.7355 0.4950 0.9679 0.069 Uiso 1 1 calc R U .
C69 C 0.6509(2) 0.4972(2) 0.9878(2) 0.0512(9) Uani 1 1 d . . .
H69 H 0.6710 0.5156 1.0358 0.061 Uiso 1 1 calc R U .
C70 C 0.58270(18) 0.48284(17) 0.95787(19) 0.0418(8) Uani 1 1 d . . .
H70 H 0.5566 0.4919 0.9859 0.050 Uiso 1 1 calc R U .
C71 C 0.47846(16) 0.44128(15) 0.85790(16) 0.0323(7) Uani 1 1 d . . .
C72 C 0.45162(15) 0.37267(14) 0.82843(15) 0.0271(6) Uani 1 1 d . . .
O3 O 0.49483(10) 0.32087(10) 0.82407(11) 0.0304(4) Uani 1 1 d . . .
C73 C 0.38316(16) 0.35786(16) 0.80690(16) 0.0323(6) Uani 1 1 d . . .
C74 C 0.34142(18) 0.41534(17) 0.81009(19) 0.0383(7) Uani 1 1 d . . .
H74 H 0.2947 0.4071 0.7945 0.046 Uiso 1 1 calc R U .
C75 C 0.36743(18) 0.48436(18) 0.8358(2) 0.0437(8) Uani 1 1 d . . .
H75 H 0.3382 0.5232 0.8359 0.052 Uiso 1 1 calc R U .
C76 C 0.43491(18) 0.49654(17) 0.86085(18) 0.0392(8) Uani 1 1 d . . .
H76 H 0.4523 0.5431 0.8805 0.047 Uiso 1 1 calc R U .
C77 C 0.35180(16) 0.28374(17) 0.78667(17) 0.0343(7) Uani 1 1 d . . .
C78 C 0.36293(15) 0.23622(16) 0.73656(17) 0.0321(6) Uani 1 1 d . . .
O4 O 0.40631(11) 0.25521(11) 0.70589(11) 0.0305(4) Uani 1 1 d . . .
C79 C 0.32956(16) 0.16732(17) 0.71842(19) 0.0383(7) Uani 1 1 d . . .
C80 C 0.28608(18) 0.14853(19) 0.7525(2) 0.0486(9) Uani 1 1 d . . .
H80 H 0.2632 0.1029 0.7411 0.058 Uiso 1 1 calc R U .
C81 C 0.2753(2) 0.1940(2) 0.8019(2) 0.0520(9) Uani 1 1 d . . .
H81 H 0.2460 0.1795 0.8247 0.062 Uiso 1 1 calc R U .
C82 C 0.30763(18) 0.26085(19) 0.8180(2) 0.0440(8) Uani 1 1 d . . .
H82 H 0.2994 0.2923 0.8517 0.053 Uiso 1 1 calc R U .
C83 C 0.33748(16) 0.11623(18) 0.6644(2) 0.0409(8) Uani 1 1 d . . .
C84 C 0.34349(19) 0.1408(2) 0.6009(2) 0.0520(9) Uani 1 1 d . . .
H84 H 0.3455 0.1920 0.5928 0.062 Uiso 1 1 calc R U .
C85 C 0.3466(2) 0.0913(3) 0.5495(3) 0.0648(12) Uani 1 1 d . . .
H85 H 0.3498 0.1087 0.5062 0.078 Uiso 1 1 calc R U .
C86 C 0.3449(3) 0.0164(3) 0.5614(3) 0.0786(15) Uani 1 1 d . . .
H86 H 0.3467 -0.0176 0.5261 0.094 Uiso 1 1 calc R U .
C87 C 0.3406(2) -0.0081(2) 0.6241(3) 0.0708(14) Uani 1 1 d . . .
H87 H 0.3403 -0.0594 0.6328 0.085 Uiso 1 1 calc R U .
C88 C 0.33668(19) 0.04103(19) 0.6751(3) 0.0538(10) Uani 1 1 d . . .
H88 H 0.3334 0.0230 0.7182 0.065 Uiso 1 1 calc R U .
C90 C 1.0000 0.1925(5) 0.2500 0.100 Uani 0.5 2 d DS T P
Cl1 Cl 1.0513(4) 0.1358(5) 0.2422(8) 0.219(7) Uani 0.25 1 d D . P
Cl2 Cl 0.9315(3) 0.1863(4) 0.1741(3) 0.118(3) Uani 0.25 1 d D . P
Cl3 Cl 1.0256(2) 0.2770(3) 0.2638(3) 0.118(3) Uani 0.25 1 d D . P
O5 O 0.3394(3) 0.7777(3) 0.6913(3) 0.0698(17) Uani 0.5 1 d . . P
O6 O 0.4076(4) 0.6394(3) 0.6700(5) 0.105(3) Uani 0.5 1 d . . P

loop_
_atom_site_aniso_label
_atom_site_aniso_U_11
_atom_site_aniso_U_22
_atom_site_aniso_U_33
_atom_site_aniso_U_23
_atom_site_aniso_U_13
_atom_site_aniso_U_12
Ti1 0.0276(4) 0.0225(3) 0.0312(4) 0.000 0.0104(3) 0.000
N1 0.0274(13) 0.0238(10) 0.0301(12) -0.0016(9) 0.0110(10) -0.0003(9)
C1 0.0238(15) 0.0240(12) 0.0319(14) 0.0002(10) 0.0120(11) -0.0008(10)
N2 0.0325(14) 0.0249(10) 0.0311(12) 0.0010(9) 0.0129(10) -0.0008(9)
C2 0.0358(18) 0.0286(13) 0.0343(15) 0.0006(11) 0.0148(13) -0.0030(11)
C3 0.0413(19) 0.0339(14) 0.0303(15) -0.0008(12) 0.0149(13) -0.0049(12)
C4 0.0350(18) 0.0289(13) 0.0360(15) -0.0061(11) 0.0167(13) -0.0054(11)
C5 0.050(2) 0.0336(15) 0.0344(16) 0.0082(12) 0.0170(15) 0.0026(13)
C6 0.058(2) 0.0344(15) 0.0335(16) 0.0047(13) 0.0154(15) 0.0013(14)
C7 0.070(3) 0.0341(16) 0.0398(18) 0.0042(13) 0.0279(18) 0.0028(16)
C8 0.072(3) 0.0353(17) 0.053(2) -0.0036(15) 0.031(2) -0.0034(17)
C9 0.080(3) 0.052(2) 0.081(3) -0.002(2) 0.032(3) -0.006(2)
C10 0.096(4) 0.078(4) 0.106(5) -0.026(3) 0.033(4) -0.027(3)
C11 0.098(5) 0.074(4) 0.131(6) -0.026(4) 0.060(4) -0.036(3)
C12 0.106(4) 0.051(2) 0.090(4) -0.013(2) 0.055(3) -0.022(3)
C13 0.088(3) 0.0358(17) 0.064(3) -0.0035(17) 0.046(2) -0.0054(19)
C14 0.116(4) 0.0367(18) 0.065(3) 0.0076(18) 0.055(3) 0.008(2)
C15 0.093(4) 0.048(2) 0.050(2) 0.0116(17) 0.036(2) 0.023(2)
C16 0.103(4) 0.055(3) 0.081(4) 0.017(3) 0.023(3) 0.027(3)
C17 0.099(5) 0.099(4) 0.088(4) 0.022(4) 0.014(4) 0.052(4)
C18 0.071(3) 0.082(3) 0.080(3) -0.007(3) 0.024(3) 0.019(3)
C19 0.063(3) 0.064(2) 0.053(2) 0.004(2) 0.025(2) 0.013(2)
C20 0.075(3) 0.0372(16) 0.046(2) 0.0070(15) 0.0346(19) 0.0153(17)
C21 0.053(2) 0.0275(14) 0.0478(19) -0.0059(13) 0.0218(17) 0.0000(13)
C22 0.063(3) 0.077(3) 0.053(2) -0.015(2) 0.018(2) 0.015(2)
C23 0.069(3) 0.082(3) 0.065(3) -0.017(3) 0.012(2) 0.016(3)
C24 0.045(2) 0.0344(17) 0.091(3) -0.0020(19) 0.018(2) 0.0012(15)
C25 0.064(3) 0.046(2) 0.081(3) 0.005(2) 0.044(2) 0.0025(18)
C26 0.061(3) 0.0402(17) 0.056(2) 0.0020(16) 0.029(2) 0.0009(16)
C27 0.049(2) 0.0338(15) 0.0372(17) -0.0090(13) 0.0192(15) -0.0044(13)
O1 0.0320(12) 0.0294(10) 0.0386(11) -0.0064(8) 0.0130(9) -0.0025(8)
C28 0.0417(19) 0.0311(14) 0.0322(15) -0.0046(11) 0.0169(13) -0.0077(12)
C29 0.039(2) 0.0415(16) 0.0365(16) -0.0064(13) 0.0146(14) -0.0058(13)
C30 0.042(2) 0.060(2) 0.044(2) -0.0127(17) 0.0090(16) -0.0104(17)
C31 0.057(3) 0.057(2) 0.056(2) -0.0230(19) 0.020(2) -0.0199(19)
C32 0.068(3) 0.0362(17) 0.053(2) -0.0157(16) 0.025(2) -0.0108(16)
C33 0.0268(18) 0.0480(18) 0.0428(18) -0.0016(15) 0.0092(14) -0.0030(13)
C34 0.0237(17) 0.0405(15) 0.0377(16) 0.0043(13) 0.0124(12) 0.0014(12)
O2 0.0303(12) 0.0305(10) 0.0333(11) 0.0016(8) 0.0108(9) -0.0007(8)
C35 0.0271(18) 0.0440(17) 0.0462(19) 0.0097(14) 0.0150(14) 0.0038(13)
C36 0.036(2) 0.059(2) 0.052(2) 0.0163(18) 0.0106(16) 0.0129(16)
C37 0.043(2) 0.077(3) 0.044(2) 0.0127(19) 0.0060(17) 0.0164(19)
C38 0.041(2) 0.070(3) 0.0363(18) -0.0006(17) 0.0060(15) 0.0004(18)
C39 0.0206(17) 0.0421(16) 0.053(2) 0.0053(15) 0.0147(14) 0.0035(12)
C40 0.033(2) 0.0437(18) 0.068(3) 0.0085(17) 0.0185(17) 0.0050(14)
C41 0.050(3) 0.042(2) 0.093(4) -0.005(2) 0.025(2) 0.0064(17)
C42 0.052(3) 0.054(2) 0.085(3) -0.020(2) 0.026(2) 0.0054(19)
C43 0.041(2) 0.064(2) 0.059(2) -0.0068(19) 0.0210(18) 0.0044(17)
C44 0.0320(19) 0.0417(17) 0.055(2) 0.0011(15) 0.0194(15) 0.0029(13)
Ti2 0.0293(4) 0.0202(3) 0.0299(4) 0.000 0.0149(3) 0.000
N3 0.0332(14) 0.0237(10) 0.0293(12) -0.0011(9) 0.0159(10) -0.0012(9)
C45 0.0271(15) 0.0228(11) 0.0291(14) -0.0006(10) 0.0131(11) -0.0009(10)
N4 0.0407(16) 0.0240(10) 0.0323(13) -0.0013(9) 0.0182(11) -0.0006(10)
C46 0.048(2) 0.0288(13) 0.0346(16) -0.0064(12) 0.0213(14) -0.0021(12)
C47 0.063(2) 0.0333(15) 0.0371(17) -0.0009(12) 0.0330(16) 0.0003(14)
C48 0.050(2) 0.0267(13) 0.0352(16) 0.0005(11) 0.0244(15) -0.0005(12)
C49 0.063(2) 0.0320(15) 0.0391(17) -0.0080(13) 0.0306(17) 0.0007(14)
C50 0.066(2) 0.0318(15) 0.0429(18) -0.0092(13) 0.0298(18) 0.0002(15)
C51 0.072(3) 0.0306(15) 0.0382(17) -0.0044(13) 0.0268(17) 0.0060(15)
C52 0.073(3) 0.0292(15) 0.0338(16) -0.0004(12) 0.0218(17) 0.0007(15)
C53 0.085(3) 0.0391(18) 0.054(2) -0.0025(17) 0.031(2) -0.0053(19)
C54 0.078(4) 0.061(3) 0.074(3) -0.003(2) 0.025(3) -0.010(2)
C55 0.100(4) 0.056(3) 0.066(3) -0.002(2) 0.012(3) -0.025(3)
C56 0.124(5) 0.0357(19) 0.044(2) -0.0071(16) 0.025(3) -0.011(2)
C57 0.094(3) 0.0309(16) 0.0392(19) -0.0053(14) 0.025(2) -0.0012(18)
C58 0.117(4) 0.0369(19) 0.070(3) -0.0138(19) 0.050(3) 0.004(2)
C59 0.092(4) 0.056(2) 0.078(3) -0.023(2) 0.046(3) 0.010(2)
C60 0.127(6) 0.080(4) 0.145(6) -0.039(4) 0.073(5) 0.026(4)
C61 0.117(6) 0.110(5) 0.188(9) -0.040(6) 0.085(6) 0.025(4)
C62 0.071(4) 0.090(4) 0.115(5) -0.033(4) 0.034(3) 0.005(3)
C63 0.069(3) 0.069(3) 0.078(3) -0.022(2) 0.030(3) 0.005(2)
C64 0.088(3) 0.047(2) 0.060(2) -0.0163(18) 0.042(2) 0.001(2)
C65 0.0424(19) 0.0231(12) 0.0355(15) -0.0023(11) 0.0206(14) -0.0027(11)
C66 0.047(2) 0.053(2) 0.0460(19) -0.0174(16) 0.0228(17) -0.0114(16)
C67 0.052(3) 0.073(3) 0.066(3) -0.026(2) 0.032(2) -0.015(2)
C68 0.046(2) 0.067(2) 0.064(3) -0.022(2) 0.024(2) -0.0222(19)
C69 0.060(3) 0.0479(19) 0.044(2) -0.0158(16) 0.0189(18) -0.0183(17)
C70 0.053(2) 0.0354(15) 0.0425(18) -0.0115(14) 0.0240(16) -0.0091(14)
C71 0.045(2) 0.0251(12) 0.0296(14) -0.0013(11) 0.0176(13) -0.0004(12)
C72 0.0350(17) 0.0235(11) 0.0282(13) 0.0021(10) 0.0182(12) 0.0046(10)
O3 0.0328(12) 0.0234(9) 0.0380(11) -0.0041(8) 0.0168(9) 0.0017(8)
C73 0.0347(19) 0.0332(14) 0.0334(15) 0.0019(12) 0.0177(13) 0.0037(12)
C74 0.0364(19) 0.0396(16) 0.0450(18) 0.0016(14) 0.0224(15) 0.0076(13)
C75 0.051(2) 0.0374(16) 0.048(2) -0.0014(14) 0.0239(17) 0.0137(15)
C76 0.055(2) 0.0288(14) 0.0374(17) -0.0037(12) 0.0214(15) 0.0058(13)
C77 0.0328(18) 0.0359(14) 0.0379(16) 0.0008(12) 0.0178(14) 0.0023(12)
C78 0.0304(17) 0.0301(13) 0.0369(15) 0.0039(12) 0.0142(13) -0.0009(11)
O4 0.0309(12) 0.0309(10) 0.0338(11) -0.0028(8) 0.0169(9) -0.0032(8)
C79 0.0336(19) 0.0354(15) 0.0459(18) 0.0009(13) 0.0153(14) -0.0029(13)
C80 0.045(2) 0.0396(17) 0.066(2) 0.0005(17) 0.0265(19) -0.0155(15)
C81 0.049(2) 0.052(2) 0.070(3) 0.0015(18) 0.040(2) -0.0078(17)
C82 0.042(2) 0.0431(17) 0.057(2) 0.0026(16) 0.0292(17) 0.0007(14)
C83 0.0290(18) 0.0408(16) 0.050(2) -0.0087(15) 0.0117(14) -0.0065(13)
C84 0.049(2) 0.050(2) 0.053(2) -0.0143(17) 0.0147(18) -0.0096(16)
C85 0.073(3) 0.066(3) 0.058(3) -0.021(2) 0.028(2) -0.013(2)
C86 0.076(4) 0.075(3) 0.087(4) -0.044(3) 0.034(3) -0.018(3)
C87 0.060(3) 0.044(2) 0.109(4) -0.024(2) 0.032(3) -0.0120(19)
C88 0.043(2) 0.0376(17) 0.079(3) -0.0126(18) 0.021(2) -0.0081(15)
C90 0.070 0.140 0.090 0.025 0.031 0.000
Cl1 0.089(6) 0.130(7) 0.386(19) -0.044(9) 0.032(8) 0.065(5)
Cl2 0.080(4) 0.182(8) 0.098(5) 0.036(5) 0.039(3) -0.007(4)
Cl3 0.080(4) 0.182(8) 0.098(5) 0.036(5) 0.039(3) -0.007(4)
O5 0.102(5) 0.064(4) 0.046(3) 0.005(3) 0.032(3) 0.022(3)
O6 0.135(7) 0.028(3) 0.164(8) -0.037(4) 0.070(6) -0.019(3)

loop_
_atom_type_symbol
_atom_type_description
_atom_type_scat_dispersion_real
_atom_type_scat_dispersion_imag
_atom_type_scat_source
C C 0.0033 0.0016 'International Tables Vol C Tables 4.2.6.8 and 6.1.1.4'
H H 0.0000 0.0000 'International Tables Vol C Tables 4.2.6.8 and 6.1.1.4'
N N 0.0061 0.0033 'International Tables Vol C Tables 4.2.6.8 and 6.1.1.4'
O O 0.0106 0.0060 'International Tables Vol C Tables 4.2.6.8 and 6.1.1.4'
Ti Ti 0.2776 0.4457 'International Tables Vol C Tables 4.2.6.8 and 6.1.1.4'
Cl Cl 0.1484 0.1585 'International Tables Vol C Tables 4.2.6.8 and 6.1.1.4'

loop_
_geom_angle_atom_site_label_1
_geom_angle_atom_site_label_2
_geom_angle_atom_site_label_3
_geom_angle
_geom_angle_site_symmetry_1
_geom_angle_site_symmetry_3
O1 Ti1 O1 109.88(13) 2 .
O1 Ti1 O2 91.46(9) 2 2
O1 Ti1 O2 94.79(9) . 2
O1 Ti1 O2 94.78(9) 2 .
O1 Ti1 O2 91.46(9) . .
O2 Ti1 O2 169.13(12) 2 .
O1 Ti1 N1 161.32(9) 2 .
O1 Ti1 N1 88.77(9) . .
O2 Ti1 N1 87.89(9) 2 .
O2 Ti1 N1 83.34(9) . .
O1 Ti1 N1 88.77(9) 2 2
O1 Ti1 N1 161.32(9) . 2
O2 Ti1 N1 83.34(9) 2 2
O2 Ti1 N1 87.89(9) . 2
N1 Ti1 N1 72.60(12) . 2
C4 N1 C1 116.6(2) . .
C4 N1 Ti1 124.94(18) . .
C1 N1 Ti1 118.04(18) . .
N2 C1 N1 126.2(3) . .
N2 C1 C1 118.26(16) . 2
N1 C1 C1 115.55(16) . 2
C1 N2 C2 117.1(2) . .
N2 C2 C3 121.1(3) . .
N2 C2 C5 116.9(3) . .
C3 C2 C5 122.0(3) . .
C4 C3 C2 117.5(3) . .
C4 C3 H3 121.2 . .
C2 C3 H3 121.2 . .
N1 C4 C3 121.4(3) . .
N1 C4 H4 119.3 . .
C3 C4 H4 119.3 . .
C6 C5 C2 121.9(3) . .
C6 C5 H5 119.0 . .
C2 C5 H5 119.0 . .
C5 C6 C7 125.6(3) . .
C5 C6 H6 117.2 . .
C7 C6 H6 117.2 . .
C8 C7 C20 120.5(3) . .
C8 C7 C6 119.3(3) . .
C20 C7 C6 120.1(3) . .
C7 C8 C9 122.9(4) . .
C7 C8 C13 120.9(4) . .
C9 C8 C13 116.1(4) . .
C10 C9 C8 121.6(5) . .
C10 C9 H9 119.2 . .
C8 C9 H9 119.2 . .
C9 C10 C11 119.6(6) . .
C9 C10 H10 120.2 . .
C11 C10 H10 120.2 . .
C12 C11 C10 120.7(5) . .
C12 C11 H11 119.6 . .
C10 C11 H11 119.6 . .
C11 C12 C13 121.5(5) . .
C11 C12 H12 119.3 . .
C13 C12 H12 119.3 . .
C14 C13 C12 121.8(4) . .
C14 C13 C8 117.8(4) . .
C12 C13 C8 120.4(5) . .
C13 C14 C15 122.3(4) . .
C13 C14 H14 118.8 . .
C15 C14 H14 118.8 . .
C14 C15 C16 121.9(4) . .
C14 C15 C20 120.1(4) . .
C16 C15 C20 118.0(5) . .
C17 C16 C15 121.1(5) . .
C17 C16 H16 119.4 . .
C15 C16 H16 119.4 . .
C16 C17 C18 121.1(5) . .
C16 C17 H17 119.4 . .
C18 C17 H17 119.4 . .
C19 C18 C17 119.2(5) . .
C19 C18 H18 120.4 . .
C17 C18 H18 120.4 . .
C18 C19 C20 121.5(5) . .
C18 C19 H19 119.2 . .
C20 C19 H19 119.2 . .
C7 C20 C19 123.2(3) . .
C7 C20 C15 118.0(4) . .
C19 C20 C15 118.7(4) . .
C26 C21 C22 116.7(4) . .
C26 C21 C27 120.8(3) . .
C22 C21 C27 122.6(3) . .
C21 C22 C23 121.5(4) . .
C21 C22 H22 119.3 . .
C23 C22 H22 119.3 . .
C24 C23 C22 120.1(5) . .
C24 C23 H23 119.9 . .
C22 C23 H23 119.9 . .
C23 C24 C25 119.5(4) . .
C23 C24 H24 120.3 . .
C25 C24 H24 120.3 . .
C24 C25 C26 120.8(4) . .
C24 C25 H25 119.6 . .
C26 C25 H25 119.6 . .
C25 C26 C21 121.2(4) . .
C25 C26 H26 119.4 . .
C21 C26 H26 119.4 . .
C32 C27 C28 118.5(3) . .
C32 C27 C21 119.5(3) . .
C28 C27 C21 122.0(3) . .
C28 O1 Ti1 135.6(2) . .
O1 C28 C27 117.4(3) . .
O1 C28 C29 122.0(3) . .
C27 C28 C29 120.6(3) . .
C30 C29 C28 117.9(3) . .
C30 C29 C33 117.3(3) . .
C28 C29 C33 124.5(3) . .
C29 C30 C31 122.0(4) . .
C29 C30 H30 119.0 . .
C31 C30 H30 119.0 . .
C32 C31 C30 118.9(3) . .
C32 C31 H31 120.6 . .
C30 C31 H31 120.6 . .
C31 C32 C27 121.9(3) . .
C31 C32 H32 119.1 . .
C27 C32 H32 119.1 . .
C38 C33 C34 118.6(3) . .
C38 C33 C29 117.2(3) . .
C34 C33 C29 124.2(3) . .
O2 C34 C33 120.0(3) . .
O2 C34 C35 120.4(3) . .
C33 C34 C35 119.7(3) . .
C34 O2 Ti1 128.9(2) . .
C36 C35 C34 118.5(3) . .
C36 C35 C39 118.2(3) . .
C34 C35 C39 123.3(3) . .
C37 C36 C35 121.8(3) . .
C37 C36 H36 119.1 . .
C35 C36 H36 119.1 . .
C38 C37 C36 119.0(4) . .
C38 C37 H37 120.5 . .
C36 C37 H37 120.5 . .
C37 C38 C33 122.4(4) . .
C37 C38 H38 118.8 . .
C33 C38 H38 118.8 . .
C44 C39 C40 117.5(3) . .
C44 C39 C35 122.9(3) . .
C40 C39 C35 119.6(3) . .
C41 C40 C39 121.0(4) . .
C41 C40 H40 119.5 . .
C39 C40 H40 119.5 . .
C42 C41 C40 120.3(4) . .
C42 C41 H41 119.8 . .
C40 C41 H41 119.8 . .
C41 C42 C43 120.0(4) . .
C41 C42 H42 120.0 . .
C43 C42 H42 120.0 . .
C44 C43 C42 119.7(4) . .
C44 C43 H43 120.1 . .
C42 C43 H43 120.1 . .
C39 C44 C43 121.4(3) . .
C39 C44 H44 119.3 . .
C43 C44 H44 119.3 . .
O3 Ti2 O3 111.27(13) 2_656 .
O3 Ti2 O4 93.17(9) 2_656 .
O3 Ti2 O4 92.08(9) . .
O3 Ti2 O4 92.08(9) 2_656 2_656
O3 Ti2 O4 93.17(9) . 2_656
O4 Ti2 O4 170.69(12) . 2_656
O3 Ti2 N3 88.45(8) 2_656 .
O3 Ti2 N3 160.23(9) . .
O4 Ti2 N3 88.15(9) . .
O4 Ti2 N3 84.31(9) 2_656 .
O3 Ti2 N3 160.23(9) 2_656 2_656
O3 Ti2 N3 88.44(8) . 2_656
O4 Ti2 N3 84.31(9) . 2_656
O4 Ti2 N3 88.15(9) 2_656 2_656
N3 Ti2 N3 71.90(12) . 2_656
C48 N3 C45 116.9(2) . .
C48 N3 Ti2 123.34(18) . .
C45 N3 Ti2 119.12(18) . .
N4 C45 N3 126.1(2) . .
N4 C45 C45 119.27(16) . 2_656
N3 C45 C45 114.59(15) . 2_656
C45 N4 C46 116.6(2) . .
N4 C46 C47 121.2(3) . .
N4 C46 C49 117.3(3) . .
C47 C46 C49 121.6(3) . .
C46 C47 C48 118.6(3) . .
C46 C47 H47 120.7 . .
C48 C47 H47 120.7 . .
N3 C48 C47 120.6(3) . .
N3 C48 H48 119.7 . .
C47 C48 H48 119.7 . .
C50 C49 C46 124.5(3) . .
C50 C49 H49 117.8 . .
C46 C49 H49 117.8 . .
C49 C50 C51 124.7(3) . .
C49 C50 H50 117.7 . .
C51 C50 H50 117.7 . .
C64 C51 C52 120.7(3) . .
C64 C51 C50 122.6(4) . .
C52 C51 C50 116.7(3) . .
C53 C52 C51 123.1(3) . .
C53 C52 C57 118.4(4) . .
C51 C52 C57 118.5(4) . .
C54 C53 C52 122.0(4) . .
C54 C53 H53 119.0 . .
C52 C53 H53 119.0 . .
C53 C54 C55 119.8(5) . .
C53 C54 H54 120.1 . .
C55 C54 H54 120.1 . .
C56 C55 C54 119.8(5) . .
C56 C55 H55 120.1 . .
C54 C55 H55 120.1 . .
C55 C56 C57 121.9(4) . .
C55 C56 H56 119.1 . .
C57 C56 H56 119.1 . .
C58 C57 C56 122.0(4) . .
C58 C57 C52 119.9(4) . .
C56 C57 C52 118.1(4) . .
C59 C58 C57 122.1(4) . .
C59 C58 H58 119.0 . .
C57 C58 H58 119.0 . .
C58 C59 C60 121.3(4) . .
C58 C59 C64 118.7(4) . .
C60 C59 C64 119.9(5) . .
C59 C60 C61 122.3(5) . .
C59 C60 H60 118.9 . .
C61 C60 H60 118.9 . .
C60 C61 C62 118.8(6) . .
C60 C61 H61 120.6 . .
C62 C61 H61 120.6 . .
C63 C62 C61 119.6(6) . .
C63 C62 H62 120.2 . .
C61 C62 H62 120.2 . .
C62 C63 C64 123.2(4) . .
C62 C63 H63 118.4 . .
C64 C63 H63 118.4 . .
C51 C64 C59 120.1(4) . .
C51 C64 C63 123.8(3) . .
C59 C64 C63 116.0(4) . .
C70 C65 C66 117.6(3) . .
C70 C65 C71 119.8(3) . .
C66 C65 C71 122.7(3) . .
C67 C66 C65 121.1(3) . .
C67 C66 H66 119.4 . .
C65 C66 H66 119.4 . .
C66 C67 C68 120.0(4) . .
C66 C67 H67 120.0 . .
C68 C67 H67 120.0 . .
C69 C68 C67 119.9(4) . .
C69 C68 H68 120.0 . .
C67 C68 H68 120.0 . .
C68 C69 C70 119.8(3) . .
C68 C69 H69 120.1 . .
C70 C69 H69 120.1 . .
C69 C70 C65 121.6(3) . .
C69 C70 H70 119.2 . .
C65 C70 H70 119.2 . .
C76 C71 C72 118.7(3) . .
C76 C71 C65 119.4(3) . .
C72 C71 C65 121.9(3) . .
O3 C72 C73 121.4(2) . .
O3 C72 C71 117.4(3) . .
C73 C72 C71 121.2(3) . .
C72 O3 Ti2 134.37(19) . .
C74 C73 C72 117.8(3) . .
C74 C73 C77 117.0(3) . .
C72 C73 C77 125.0(3) . .
C75 C74 C73 121.0(3) . .
C75 C74 H74 119.5 . .
C73 C74 H74 119.5 . .
C76 C75 C74 120.4(3) . .
C76 C75 H75 119.8 . .
C74 C75 H75 119.8 . .
C75 C76 C71 120.7(3) . .
C75 C76 H76 119.6 . .
C71 C76 H76 119.6 . .
C82 C77 C78 117.9(3) . .
C82 C77 C73 117.9(3) . .
C78 C77 C73 124.2(3) . .
O4 C78 C77 120.1(3) . .
O4 C78 C79 119.0(3) . .
C77 C78 C79 120.9(3) . .
C78 O4 Ti2 128.39(19) . .
C80 C79 C78 117.5(3) . .
C80 C79 C83 119.1(3) . .
C78 C79 C83 123.3(3) . .
C81 C80 C79 122.1(3) . .
C81 C80 H80 118.9 . .
C79 C80 H80 118.9 . .
C80 C81 C82 119.3(3) . .
C80 C81 H81 120.4 . .
C82 C81 H81 120.4 . .
C81 C82 C77 122.2(3) . .
C81 C82 H82 118.9 . .
C77 C82 H82 118.9 . .
C88 C83 C84 117.9(4) . .
C88 C83 C79 119.7(3) . .
C84 C83 C79 122.4(3) . .
C85 C84 C83 120.7(4) . .
C85 C84 H84 119.6 . .
C83 C84 H84 119.6 . .
C84 C85 C86 120.1(5) . .
C84 C85 H85 120.0 . .
C86 C85 H85 120.0 . .
C87 C86 C85 119.6(4) . .
C87 C86 H86 120.2 . .
C85 C86 H86 120.2 . .
C86 C87 C88 120.5(4) . .
C86 C87 H87 119.7 . .
C88 C87 H87 119.7 . .
C87 C88 C83 121.2(4) . .
C87 C88 H88 119.4 . .
C83 C88 H88 119.4 . .
Cl1 C90 Cl1 97.6(11) . 2_755
Cl1 C90 Cl3 144.8(7) . 2_755
Cl1 C90 Cl3 115.7(4) 2_755 2_755
Cl1 C90 Cl3 115.7(4) . .
Cl1 C90 Cl3 144.8(7) 2_755 .
Cl3 C90 Cl3 37.0(4) 2_755 .
Cl1 C90 Cl2 106.4(5) . .
Cl1 C90 Cl2 68.2(5) 2_755 .
Cl3 C90 Cl2 77.4(4) 2_755 .
Cl3 C90 Cl2 110.2(5) . .
Cl1 C90 Cl2 68.2(5) . 2_755
Cl1 C90 Cl2 106.4(5) 2_755 2_755
Cl3 C90 Cl2 110.2(5) 2_755 2_755
Cl3 C90 Cl2 77.4(4) . 2_755
Cl2 C90 Cl2 172.3(8) . 2_755
C90 Cl1 Cl2 58.6(4) . 2_755
C90 Cl1 Cl1 41.2(5) . 2_755
Cl2 Cl1 Cl1 75.6(8) 2_755 2_755
C90 Cl2 Cl1 53.2(3) . 2_755
C90 Cl2 Cl3 50.3(4) . 2_755
Cl1 Cl2 Cl3 88.1(5) 2_755 2_755
Cl3 Cl3 C90 71.5(2) 2_755 .
Cl3 Cl3 Cl2 117.8(4) 2_755 2_755
C90 Cl3 Cl2 52.3(2) . 2_755

loop_
_geom_bond_atom_site_label_1
_geom_bond_atom_site_label_2
_geom_bond_distance
_geom_bond_site_symmetry_2
Ti1 O1 1.845(2) 2
Ti1 O1 1.845(2) .
Ti1 O2 1.897(2) 2
Ti1 O2 1.897(2) .
Ti1 N1 2.238(2) .
Ti1 N1 2.238(2) 2
N1 C4 1.329(4) .
N1 C1 1.345(3) .
C1 N2 1.312(3) .
C1 C1 1.487(6) 2
N2 C2 1.339(4) .
C2 C3 1.386(4) .
C2 C5 1.467(4) .
C3 C4 1.382(4) .
C3 H3 0.9500 .
C4 H4 0.9500 .
C5 C6 1.326(5) .
C5 H5 0.9500 .
C6 C7 1.479(4) .
C6 H6 0.9500 .
C7 C8 1.389(5) .
C7 C20 1.415(5) .
C8 C9 1.412(6) .
C8 C13 1.435(5) .
C9 C10 1.371(7) .
C9 H9 0.9500 .
C10 C11 1.409(9) .
C10 H10 0.9500 .
C11 C12 1.321(8) .
C11 H11 0.9500 .
C12 C13 1.389(7) .
C12 H12 0.9500 .
C13 C14 1.384(7) .
C14 C15 1.384(7) .
C14 H14 0.9500 .
C15 C16 1.427(7) .
C15 C20 1.435(5) .
C16 C17 1.342(9) .
C16 H16 0.9500 .
C17 C18 1.428(8) .
C17 H17 0.9500 .
C18 C19 1.360(6) .
C18 H18 0.9500 .
C19 C20 1.415(6) .
C19 H19 0.9500 .
C21 C26 1.387(5) .
C21 C22 1.389(6) .
C21 C27 1.482(5) .
C22 C23 1.389(6) .
C22 H22 0.9500 .
C23 C24 1.357(7) .
C23 H23 0.9500 .
C24 C25 1.365(6) .
C24 H24 0.9500 .
C25 C26 1.380(6) .
C25 H25 0.9500 .
C26 H26 0.9500 .
C27 C32 1.389(5) .
C27 C28 1.404(4) .
O1 C28 1.358(4) .
C28 C29 1.413(5) .
C29 C30 1.384(5) .
C29 C33 1.502(5) .
C30 C31 1.392(6) .
C30 H30 0.9500 .
C31 C32 1.371(6) .
C31 H31 0.9500 .
C32 H32 0.9500 .
C33 C38 1.396(5) .
C33 C34 1.409(5) .
C34 O2 1.339(4) .
C34 C35 1.412(4) .
C35 C36 1.401(5) .
C35 C39 1.487(5) .
C36 C37 1.378(6) .
C36 H36 0.9500 .
C37 C38 1.363(6) .
C37 H37 0.9500 .
C38 H38 0.9500 .
C39 C44 1.377(5) .
C39 C40 1.403(5) .
C40 C41 1.385(6) .
C40 H40 0.9500 .
C41 C42 1.347(7) .
C41 H41 0.9500 .
C42 C43 1.395(6) .
C42 H42 0.9500 .
C43 C44 1.380(5) .
C43 H43 0.9500 .
C44 H44 0.9500 .
Ti2 O3 1.848(2) 2_656
Ti2 O3 1.8484(19) .
Ti2 O4 1.883(2) .
Ti2 O4 1.883(2) 2_656
Ti2 N3 2.230(2) .
Ti2 N3 2.230(2) 2_656
N3 C48 1.335(4) .
N3 C45 1.346(3) .
C45 N4 1.319(3) .
C45 C45 1.490(5) 2_656
N4 C46 1.346(4) .
C46 C47 1.375(4) .
C46 C49 1.460(4) .
C47 C48 1.378(4) .
C47 H47 0.9500 .
C48 H48 0.9500 .
C49 C50 1.318(5) .
C49 H49 0.9500 .
C50 C51 1.480(4) .
C50 H50 0.9500 .
C51 C64 1.377(6) .
C51 C52 1.410(5) .
C52 C53 1.405(6) .
C52 C57 1.442(5) .
C53 C54 1.379(6) .
C53 H53 0.9500 .
C54 C55 1.421(7) .
C54 H54 0.9500 .
C55 C56 1.363(7) .
C55 H55 0.9500 .
C56 C57 1.427(6) .
C56 H56 0.9500 .
C57 C58 1.375(7) .
C58 C59 1.373(7) .
C58 H58 0.9500 .
C59 C60 1.387(8) .
C59 C64 1.447(5) .
C60 C61 1.395(10) .
C60 H60 0.9500 .
C61 C62 1.449(8) .
C61 H61 0.9500 .
C62 C63 1.340(7) .
C62 H62 0.9500 .
C63 C64 1.461(6) .
C63 H63 0.9500 .
C65 C70 1.391(4) .
C65 C66 1.398(5) .
C65 C71 1.489(5) .
C66 C67 1.373(6) .
C66 H66 0.9500 .
C67 C68 1.397(6) .
C67 H67 0.9500 .
C68 C69 1.366(6) .
C68 H68 0.9500 .
C69 C70 1.389(5) .
C69 H69 0.9500 .
C70 H70 0.9500 .
C71 C76 1.396(4) .
C71 C72 1.409(4) .
C72 O3 1.355(3) .
C72 C73 1.402(4) .
C73 C74 1.400(4) .
C73 C77 1.496(4) .
C74 C75 1.393(5) .
C74 H74 0.9500 .
C75 C76 1.369(5) .
C75 H75 0.9500 .
C76 H76 0.9500 .
C77 C82 1.392(5) .
C77 C78 1.412(4) .
C78 O4 1.348(4) .
C78 C79 1.424(4) .
C79 C80 1.398(5) .
C79 C83 1.484(5) .
C80 C81 1.375(5) .
C80 H80 0.9500 .
C81 C82 1.380(5) .
C81 H81 0.9500 .
C82 H82 0.9500 .
C83 C88 1.388(5) .
C83 C84 1.397(5) .
C84 C85 1.387(5) .
C84 H84 0.9500 .
C85 C86 1.389(7) .
C85 H85 0.9500 .
C86 C87 1.367(8) .
C86 H86 0.9500 .
C87 C88 1.382(6) .
C87 H87 0.9500 .
C88 H88 0.9500 .
C90 Cl1 1.566(7) .
C90 Cl1 1.566(7) 2_755
C90 Cl3 1.624(8) 2_755
C90 Cl3 1.625(8) .
C90 Cl2 1.670(5) .
C90 Cl2 1.670(5) 2_755
Cl1 Cl2 1.816(14) 2_755
Cl1 Cl1 2.36(2) 2_755
Cl2 Cl1 1.816(14) 2_755
Cl2 Cl3 2.061(9) 2_755
Cl3 Cl3 1.032(10) 2_755
Cl3 Cl2 2.061(9) 2_755

loop_
_platon_squeeze_void_nr
_platon_squeeze_void_average_x
_platon_squeeze_void_average_y
_platon_squeeze_void_average_z
_platon_squeeze_void_volume
_platon_squeeze_void_count_electrons
_platon_squeeze_void_content
1 0.694 0.059 0.600 25 1 ' '
2 0.306 0.059 0.900 25 1 ' '
3 0.500 0.339 0.250 148 41 ' '
4 0.159 0.449 0.029 8 0 ' '
5 0.841 0.449 0.471 9 0 ' '
6 0.163 0.553 0.535 9 0 ' '
7 0.837 0.553 0.965 10 0 ' '
8 0.500 0.663 0.750 146 41 ' '
9 0.694 0.941 0.100 25 1 ' '
10 0.306 0.941 0.400 25 1 ' '
